data_7700965
loop_
_publ_author_name
'Rabanzo-Castillo, Kristel M'
'Hanif, Muhammad'
'S\"ohnel, Tilo'
'Leitao, Erin M.'

_publ_section_title
;
 Synthesis, characterisation and electronic properties of naphthalene
 bridged disilanes.
;
_journal_issue 37
_journal_name_full 'Dalton transactions (Cambridge, England : 2003)'
_journal_page_first 13971
_journal_page_last 13980
_journal_paper_doi 10.1039/c9dt03058a
_journal_volume 48
_journal_year 2019
_chemical_formula_moiety 'C34.1 H26 O0.1 Si2'
_chemical_formula_sum 'C34.1 H26 O0.1 Si2'
_chemical_formula_weight 493.60
_space_group_crystal_system monoclinic
_space_group_IT_number 14
_space_group_name_Hall '-P 2ybc'
_space_group_name_H-M_alt 'P 1 21/c 1'
_symmetry_space_group_name_Hall '-P 2ybc'
_symmetry_space_group_name_H-M 'P 1 21/c 1'
_atom_sites_solution_hydrogens geom
_audit_creation_date 2019-06-28
_audit_creation_method
;
Olex2 1.2
(compiled 2018.05.29 svn.r3510 for OlexSys, GUI svn.r5506)
;
_audit_update_record
;
2019-06-28 deposited with the CCDC.    2019-08-29 downloaded from the CCDC.
;
_cell_angle_alpha 90
_cell_angle_beta 106.959(2)
_cell_angle_gamma 90
_cell_formula_units_Z 4
_cell_length_a 15.6489(3)
_cell_length_b 8.81950(10)
_cell_length_c 19.3548(3)
_cell_measurement_reflns_used 14234
_cell_measurement_temperature 110(1)
_cell_measurement_theta_max 74.3340
_cell_measurement_theta_min 2.9590
_cell_volume 2555.10(7)
_computing_cell_refinement 'CrysAlisPro 1.171.39.44a (Rigaku OD, 2018)'
_computing_data_collection 'CrysAlisPro 1.171.39.44a (Rigaku OD, 2018)'
_computing_data_reduction 'CrysAlisPro 1.171.39.44a (Rigaku OD, 2018)'
_computing_molecular_graphics 'Olex2 (Dolomanov et al., 2009)'
_computing_publication_material 'Olex2 (Dolomanov et al., 2009)'
_computing_structure_refinement 'ShelXL (Sheldrick, 2015)'
_diffrn_ambient_environment N~2~
_diffrn_ambient_temperature 110(1)
_diffrn_detector 'CCD plate'
_diffrn_detector_type 'Pilatus 200K'
_diffrn_measured_fraction_theta_full 0.999
_diffrn_measured_fraction_theta_max 0.999
_diffrn_measurement_details
;
List of Runs (angles in degrees, time in seconds):

  # Type    Start    End  Width  t~exp~   \w     \q     \k     \f   Frames
#--------------------------------------------------------------------------
  1  \w    -34.00  14.00   0.50    0.10    --  -47.48  44.00-107.00   96
  2  \w    -68.00 -26.00   0.50    0.10    --  -47.48 -38.00 -60.00   84
  3  \w   -100.00 -75.00   0.50    0.10    --  -47.48 -44.00 101.00   50
  4  \w    -66.00 -39.00   0.50    0.10    --  -47.48 -44.00 101.00   54
  5  \w   -111.00 -26.00   0.50    0.42    --  -90.25  61.00   0.00  170
  6  \w    -89.00 -36.00   0.50    0.42    --  -90.25 111.00   0.00  106
  7  \w   -162.00 -70.00   0.50    0.42    --  -90.25 -44.00 101.00  184
  8  \w   -124.00 -73.00   0.50    0.10    --  -47.48-125.00  60.00  102
  9  \w   -124.00 -71.00   0.50    0.10    --  -47.48-125.00  30.00  106
 10  \w   -123.00 -71.00   0.50    0.10    --  -47.48-125.00-180.00  104
 11  \w     32.00 114.00   0.50    0.10    --   47.48  57.00 -60.00  164
 12  \w    115.00 141.00   0.50    0.42    --  102.39  44.00-107.00   52
 13  \w     90.00 178.00   0.50    0.42    --  102.39  45.00 -30.00  176
 14  \w    148.00 173.00   0.50    0.42    --  102.39 111.00-120.00   50
 15  \w     83.00 178.00   0.50    0.42    --  102.39  45.00   0.00  190
 16  \w     57.00  83.00   0.50    0.42    --  102.39 -44.00 101.00   52
 17  \w     36.00 105.00   0.50    0.42    --  102.39 -61.00  60.00  138
 18  \w     51.00 108.00   0.50    0.42    --  102.39 -95.00 -90.00  114
 19  \w     27.00 120.00   0.50    0.42    --  102.39 -45.00-180.00  186
 20  \w     52.00  77.00   0.50    0.10    --   47.48  44.00-107.00   50
 21  \w     31.00  56.00   0.50    0.42    --  102.39 -95.00-150.00   50
 22  \w     24.00  84.00   0.50    0.42    --  102.39 -95.00  30.00  120
;
_diffrn_measurement_device 'four-circle diffractometer'
_diffrn_measurement_device_type 'XtaLAB Synergy, Dualflex, Pilatus 200K'
_diffrn_measurement_method '\w scans'
_diffrn_orient_matrix_type 'CrysAlisPro convention (1999,Acta A55,543-557)'
_diffrn_orient_matrix_UB_11 -0.0819649000
_diffrn_orient_matrix_UB_12 0.0955303000
_diffrn_orient_matrix_UB_13 0.0011745000
_diffrn_orient_matrix_UB_21 0.0301361000
_diffrn_orient_matrix_UB_22 -0.0042991000
_diffrn_orient_matrix_UB_23 0.0831897000
_diffrn_orient_matrix_UB_31 0.0544904000
_diffrn_orient_matrix_UB_32 0.1461450000
_diffrn_orient_matrix_UB_33 0.0015917000
_diffrn_radiation_monochromator mirror
_diffrn_radiation_probe x-ray
_diffrn_radiation_type CuK\a
_diffrn_radiation_wavelength 1.54184
_diffrn_reflns_av_R_equivalents 0.0356
_diffrn_reflns_av_unetI/netI 0.0281
_diffrn_reflns_Laue_measured_fraction_full 0.999
_diffrn_reflns_Laue_measured_fraction_max 0.999
_diffrn_reflns_limit_h_max 18
_diffrn_reflns_limit_h_min -17
_diffrn_reflns_limit_k_max 10
_diffrn_reflns_limit_k_min -9
_diffrn_reflns_limit_l_max 23
_diffrn_reflns_limit_l_min -23
_diffrn_reflns_number 19186
_diffrn_reflns_point_group_measured_fraction_full 0.999
_diffrn_reflns_point_group_measured_fraction_max 0.999
_diffrn_reflns_theta_full 67.684
_diffrn_reflns_theta_max 67.735
_diffrn_reflns_theta_min 5.556
_diffrn_source 'micro-focus sealed X-ray tube'
_diffrn_source_type 'PhotonJet (Cu) X-ray Source'
_exptl_absorpt_coefficient_mu 1.417
_exptl_absorpt_correction_T_max 1.00000
_exptl_absorpt_correction_T_min 0.93117
_exptl_absorpt_correction_type multi-scan
_exptl_absorpt_process_details
;
CrysAlisPro 1.171.39.44a (Rigaku Oxford Diffraction, 2018)
Empirical absorption correction using spherical harmonics,
 implemented in SCALE3 ABSPACK scaling algorithm.
;
_exptl_crystal_density_diffrn 1.283
_exptl_crystal_description needle
_exptl_crystal_F_000 1038
_exptl_crystal_size_max 0.14
_exptl_crystal_size_mid 0.05
_exptl_crystal_size_min 0.05
_refine_diff_density_max 0.335
_refine_diff_density_min -0.248
_refine_diff_density_rms 0.043
_refine_ls_extinction_coef 0.00046(12)
_refine_ls_extinction_expression Fc^*^=kFc[1+0.001xFc^2^\l^3^/sin(2\q)]^-1/4^
_refine_ls_extinction_method 'SHELXL-2016/6 (Sheldrick 2016)'
_refine_ls_goodness_of_fit_ref 1.044
_refine_ls_hydrogen_treatment constr
_refine_ls_matrix_type full
_refine_ls_number_parameters 360
_refine_ls_number_reflns 4633
_refine_ls_number_restraints 6
_refine_ls_restrained_S_all 1.044
_refine_ls_R_factor_all 0.0354
_refine_ls_R_factor_gt 0.0326
_refine_ls_shift/su_max 0.000
_refine_ls_shift/su_mean 0.000
_refine_ls_structure_factor_coef Fsqd
_refine_ls_weighting_details 'w=1/[\s^2^(Fo^2^)+(0.0469P)^2^+1.1302P] where P=(Fo^2^+2Fc^2^)/3'
_refine_ls_weighting_scheme calc
_refine_ls_wR_factor_gt 0.0892
_refine_ls_wR_factor_ref 0.0914
_reflns_Friedel_coverage 0.000
_reflns_number_gt 4237
_reflns_number_total 4633
_reflns_threshold_expression 'I > 2\s(I)'
_cod_data_source_file c9dt03058a2.cif
_cod_data_source_block 19b_split
_cod_depositor_comments 'Adding full bibliography for 7700964--7700969.cif.'
_cod_original_formula_sum 'C34.10 H26 O0.10 Si2'
_cod_database_code 7700965
_shelx_shelxl_version_number 2016/6
_chemical_oxdiff_formula C34H26Si2
_shelx_space_group_comment
;
The symmetry employed for this shelxl refinement is uniquely defined
by the following loop, which should always be used as a source of
symmetry information in preference to the above space-group names.
They are only intended as comments.
;
_shelx_estimated_absorpt_t_max 0.933
_shelx_estimated_absorpt_t_min 0.826
_reflns_odcompleteness_completeness 99.90
_reflns_odcompleteness_iscentric 1
_reflns_odcompleteness_theta 67.62
_olex2_refinement_description
;
1. Fixed Uiso
 At 1.2 times of:
  All C(H) groups, All Si(O) groups
2. Restrained distances
 Si1A-O1 = Si2A-O1
 1.65 with sigma of 0.02
 Si1A-C6A = Si1A-C7A = Si2A-C23A = Si2A-C29A
 1.88 with sigma of 0.005
3. Uiso/Uaniso restraints and constraints
Uanis(Si1) = Uanis(Si1A)
Uanis(Si2) = Uanis(Si2A)
Uanis(C1) = Uanis(C1A)
Uanis(C2) = Uanis(C2A)
Uanis(C3) = Uanis(C3A)
Uanis(C4) = Uanis(C4A)
Uanis(C5) = Uanis(C5A)
Uanis(C6) = Uanis(C6A)
Uanis(C7) = Uanis(C7A)
Uanis(C8) = Uanis(C8A)
Uanis(C9) = Uanis(C9A)
Uanis(C10) = Uanis(C10A)
Uanis(C11) = Uanis(C11A)
Uanis(C12) = Uanis(C12A)
Uanis(C23) = Uanis(C23A)
Uanis(C24) = Uanis(C24A)
Uanis(C25) = Uanis(C25A)
Uanis(C26) = Uanis(C26A)
Uanis(C27) = Uanis(C27A)
Uanis(C28) = Uanis(C28A)
Uanis(C29) = Uanis(C29A)
Uanis(C30) = Uanis(C30A)
Uanis(C31) = Uanis(C31A)
Uanis(C32) = Uanis(C32A)
Uanis(C33) = Uanis(C33A)
Uanis(C34) = Uanis(C34A)
4. Others
 Sof(Si1)=Sof(Si2)=Sof(C1)=Sof(H1)=Sof(C2)=Sof(H2)=Sof(C3)=Sof(H3)=Sof(C4)=
 Sof(H4)=Sof(C5)=Sof(H5)=Sof(C6)=Sof(C7)=Sof(C8)=Sof(H8)=Sof(H9)=Sof(C10)=
 Sof(H10)=Sof(C11)=Sof(H11)=Sof(C12)=Sof(H12)=Sof(C23)=Sof(C24)=Sof(H24)=
 Sof(C25)=Sof(H25)=Sof(C26)=Sof(H26)=Sof(C27)=Sof(H27)=Sof(C28)=Sof(H28)=
 Sof(C29)=Sof(C30)=Sof(H30)=Sof(C31)=Sof(H31)=Sof(C32)=Sof(H32)=Sof(C33)=
 Sof(H33)=Sof(C34)=Sof(H34)=1-FVAR(1)
 Sof(Si1A)=Sof(Si2A)=Sof(O1)=Sof(C1A)=Sof(H1A)=Sof(C2A)=Sof(H2A)=Sof(C3A)=
 Sof(H3A)=Sof(C4A)=Sof(H4A)=Sof(C5A)=Sof(H5A)=Sof(C6A)=Sof(C7A)=Sof(C8A)=
 Sof(H8A)=Sof(C9A)=Sof(H9A)=Sof(C10A)=Sof(H10A)=Sof(C11A)=Sof(H11A)=Sof(C12A)=
 Sof(H12A)=Sof(C23A)=Sof(C24A)=Sof(H24A)=Sof(C25A)=Sof(H25A)=Sof(C26A)=
 Sof(H26A)=Sof(C27A)=Sof(H27A)=Sof(C28A)=Sof(H28A)=Sof(C29A)=Sof(C30A)=
 Sof(H30A)=Sof(C31A)=Sof(H31A)=Sof(C32A)=Sof(H32A)=Sof(C33A)=Sof(H33A)=
 Sof(C34A)=Sof(H34A)=FVAR(1)
5.a Aromatic/amide H refined with riding coordinates:
 C14(H14), C15(H15), C16(H16), C19(H19), C20(H20), C21(H21), C1A(H1A),
 C2A(H2A), C3A(H3A), C4A(H4A), C5A(H5A), C8A(H8A), C9A(H9A), C10A(H10A),
 C11A(H11A), C12A(H12A), C24A(H24A), C25A(H25A), C26A(H26A), C27A(H27A),
 C28A(H28A), C30A(H30A), C31A(H31A), C32A(H32A), C33A(H33A), C34A(H34A), C1(H1),
  C2(H2), C3(H3), C4(H4), C5(H5), C8(H8), C9(H9), C10(H10), C11(H11), C12(H12),
 C24(H24), C25(H25), C26(H26), C27(H27), C28(H28), C30(H30), C31(H31), C32(H32),
  C33(H33), C34(H34)
5.b Fitted hexagon refined as free rotating group:
 C1A(C2A,C3A,C4A,C5A,C6A), C7A(C8A,C9A,C10A,C11A,C12A), C23A(C24A,C25A,C26A,
 C27A,C28A), C29A(C30A,C31A,C32A,C33A,C34A)
;
_olex2_submission_special_instructions 'No special instructions were received'
_oxdiff_exptl_absorpt_empirical_details
;
Empirical correction (ABSPACK) includes:
- Absorption correction using spherical harmonics
- Frame scaling
;
_oxdiff_exptl_absorpt_empirical_full_max 1.128
_oxdiff_exptl_absorpt_empirical_full_min 0.896

loop_
_space_group_symop_operation_xyz
'x, y, z'
'-x, y+1/2, -z+1/2'
'-x, -y, -z'
'x, -y-1/2, z-1/2'

loop_
_atom_site_label
_atom_site_type_symbol
_atom_site_fract_x
_atom_site_fract_y
_atom_site_fract_z
_atom_site_U_iso_or_equiv
_atom_site_adp_type
_atom_site_occupancy
_atom_site_site_symmetry_order
_atom_site_calc_flag
_atom_site_refinement_flags_posn
_atom_site_refinement_flags_occupancy
_atom_site_disorder_assembly
_atom_site_disorder_group
C13 C 0.13623(9) 0.33038(15) 0.34409(7) 0.0184(3) Uani 1 1 d . . . .
C14 C 0.07263(10) 0.23860(17) 0.35919(8) 0.0223(3) Uani 1 1 d . . . .
H14 H 0.069037 0.234339 0.406271 0.027 Uiso 1 1 calc R . . .
C15 C 0.01302(10) 0.15125(18) 0.30553(9) 0.0263(3) Uani 1 1 d . . . .
H15 H -0.028820 0.089597 0.317396 0.032 Uiso 1 1 calc R . . .
C16 C 0.01672(10) 0.15714(17) 0.23581(9) 0.0262(3) Uani 1 1 d . . . .
H16 H -0.023554 0.100610 0.200330 0.031 Uiso 1 1 calc R . . .
C17 C 0.08114(9) 0.24830(16) 0.21695(8) 0.0207(3) Uani 1 1 d . . . .
C18 C 0.14275(9) 0.33459(15) 0.27175(7) 0.0179(3) Uani 1 1 d . . . .
C19 C 0.08710(10) 0.25349(17) 0.14537(8) 0.0237(3) Uani 1 1 d . . . .
H19 H 0.046736 0.198433 0.109301 0.028 Uiso 1 1 calc R . . .
C20 C 0.15126(10) 0.33814(17) 0.12863(8) 0.0233(3) Uani 1 1 d . . . .
H20 H 0.154271 0.340260 0.081361 0.028 Uiso 1 1 calc R . . .
C21 C 0.21320(10) 0.42269(16) 0.18269(8) 0.0206(3) Uani 1 1 d . . . .
H21 H 0.256489 0.479846 0.170320 0.025 Uiso 1 1 calc R . . .
C22 C 0.21082(9) 0.42223(15) 0.25365(7) 0.0179(3) Uani 1 1 d . . . .
Si1 Si 0.21913(6) 0.44483(10) 0.41385(4) 0.01617(16) Uani 0.897(2) 1 d . P A 1
Si1A Si 0.2152(7) 0.4486(11) 0.4292(5) 0.01617(16) Uani 0.103(2) 1 d D P A 2
Si2A Si 0.3059(6) 0.5419(9) 0.3215(5) 0.01603(16) Uani 0.103(2) 1 d D P A 2
O1 O 0.2843(6) 0.5445(10) 0.3983(5) 0.019 Uiso 0.103(2) 1 d DR P A 2
C1A C 0.333(3) 0.351(3) 0.555(2) 0.0218(6) Uani 0.103(2) 1 d . P A 2
H1A H 0.330710 0.453067 0.566475 0.026 Uiso 0.103(2) 1 calc R P A 2
C2A C 0.389(2) 0.254(5) 0.6047(17) 0.0247(6) Uani 0.103(2) 1 d G P A 2
H2A H 0.424276 0.290627 0.648981 0.030 Uiso 0.103(2) 1 calc R P A 2
C3A C 0.393(3) 0.101(5) 0.588(2) 0.0269(5) Uani 0.103(2) 1 d G P A 2
H3A H 0.430967 0.035908 0.621078 0.032 Uiso 0.103(2) 1 calc R P A 2
C4A C 0.341(3) 0.046(3) 0.522(2) 0.0273(6) Uani 0.103(2) 1 d G P A 2
H4A H 0.344092 -0.056373 0.510669 0.033 Uiso 0.103(2) 1 calc R P A 2
C5A C 0.285(3) 0.143(4) 0.4724(19) 0.0218(6) Uani 0.103(2) 1 d G P A 2
H5A H 0.250525 0.106064 0.428162 0.026 Uiso 0.103(2) 1 calc R P A 2
C6A C 0.281(3) 0.296(4) 0.489(2) 0.0194(4) Uani 0.103(2) 1 d DG P A 2
C7A C 0.1561(15) 0.592(2) 0.4703(13) 0.0190(4) Uani 0.103(2) 1 d D P A 2
C8A C 0.1172(18) 0.549(2) 0.5235(14) 0.0234(5) Uani 0.103(2) 1 d G P A 2
H8A H 0.116539 0.447831 0.536337 0.028 Uiso 0.103(2) 1 calc R P A 2
C9A C 0.079(2) 0.658(3) 0.5573(14) 0.0330(4) Uani 0.103(2) 1 d G P A 2
H9A H 0.053474 0.629960 0.592889 0.040 Uiso 0.103(2) 1 calc R P A 2
C10A C 0.081(2) 0.810(3) 0.5381(17) 0.0266(6) Uani 0.103(2) 1 d G P A 2
H10A H 0.055243 0.883125 0.560780 0.032 Uiso 0.103(2) 1 calc R P A 2
C11A C 0.119(2) 0.853(2) 0.4850(18) 0.0301(6) Uani 0.103(2) 1 d G P A 2
H11A H 0.120077 0.954162 0.472118 0.036 Uiso 0.103(2) 1 calc R P A 2
C12A C 0.1572(19) 0.744(3) 0.4511(14) 0.0252(4) Uani 0.103(2) 1 d G P A 2
H12A H 0.183142 0.772035 0.415565 0.030 Uiso 0.103(2) 1 calc R P A 2
C23A C 0.3091(13) 0.7437(11) 0.2917(9) 0.0189(4) Uani 0.103(2) 1 d D P A 2
C24A C 0.2512(11) 0.8050(16) 0.2293(8) 0.0267(4) Uani 0.103(2) 1 d G P A 2
H24A H 0.210263 0.742969 0.197129 0.032 Uiso 0.103(2) 1 calc R P A 2
C25A C 0.2544(13) 0.9591(17) 0.2151(9) 0.0337(5) Uani 0.103(2) 1 d G P A 2
H25A H 0.215635 1.000067 0.173380 0.040 Uiso 0.103(2) 1 calc R P A 2
C26A C 0.3155(17) 1.0518(11) 0.2632(11) 0.0319(5) Uani 0.103(2) 1 d G P A 2
H26A H 0.317666 1.154866 0.253709 0.038 Uiso 0.103(2) 1 calc R P A 2
C27A C 0.3734(17) 0.9905(19) 0.3256(10) 0.0280(5) Uani 0.103(2) 1 d G P A 2
H27A H 0.414326 1.052569 0.357788 0.034 Uiso 0.103(2) 1 calc R P A 2
C28A C 0.3702(14) 0.836(2) 0.3398(9) 0.0224(4) Uani 0.103(2) 1 d G P A 2
H28A H 0.408955 0.795470 0.381539 0.027 Uiso 0.103(2) 1 calc R P A 2
C29A C 0.4149(12) 0.439(3) 0.3357(16) 0.0174(5) Uani 0.103(2) 1 d D P A 2
C30A C 0.4647(12) 0.414(3) 0.2879(12) 0.0257(5) Uani 0.103(2) 1 d G P A 2
H30A H 0.441683 0.440742 0.239613 0.031 Uiso 0.103(2) 1 calc R P A 2
C31A C 0.5488(11) 0.348(4) 0.3124(15) 0.0274(5) Uani 0.103(2) 1 d G P A 2
H31A H 0.582041 0.330455 0.280437 0.033 Uiso 0.103(2) 1 calc R P A 2
C32A C 0.5831(14) 0.307(4) 0.3846(16) 0.0241(5) Uani 0.103(2) 1 d G P A 2
H32A H 0.639399 0.263104 0.401008 0.029 Uiso 0.103(2) 1 calc R P A 2
C33A C 0.533(2) 0.333(5) 0.4324(12) 0.0258(5) Uani 0.103(2) 1 d G P A 2
H33A H 0.556400 0.306042 0.480756 0.031 Uiso 0.103(2) 1 calc R P A 2
C34A C 0.449(2) 0.399(4) 0.4080(15) 0.0210(5) Uani 0.103(2) 1 d G P A 2
H34A H 0.416042 0.416330 0.439934 0.025 Uiso 0.103(2) 1 calc R P A 2
Si2 Si 0.29440(5) 0.51975(8) 0.33059(4) 0.01603(16) Uani 0.897(2) 1 d . P A 1
C1 C 0.3217(3) 0.3604(4) 0.5582(2) 0.0218(6) Uani 0.897(2) 1 d . P A 1
H1 H 0.311964 0.458704 0.571546 0.026 Uiso 0.897(2) 1 calc R P A 1
C2 C 0.3762(2) 0.2644(5) 0.60879(18) 0.0247(6) Uani 0.897(2) 1 d . P A 1
H2 H 0.403525 0.298988 0.655410 0.030 Uiso 0.897(2) 1 calc R P A 1
C3 C 0.3900(4) 0.1173(5) 0.5900(2) 0.0269(5) Uani 0.897(2) 1 d . P A 1
H3 H 0.426827 0.052913 0.623951 0.032 Uiso 0.897(2) 1 calc R P A 1
C4 C 0.3489(3) 0.0655(3) 0.5206(3) 0.0273(6) Uani 0.897(2) 1 d . P A 1
H4 H 0.357452 -0.034005 0.508182 0.033 Uiso 0.897(2) 1 calc R P A 1
C5 C 0.2950(2) 0.1624(4) 0.4697(2) 0.0218(6) Uani 0.897(2) 1 d . P A 1
H5 H 0.267940 0.126943 0.423159 0.026 Uiso 0.897(2) 1 calc R P A 1
C6 C 0.2807(3) 0.3124(4) 0.4871(3) 0.0194(4) Uani 0.897(2) 1 d . P A 1
C7 C 0.16690(16) 0.5958(3) 0.45689(12) 0.0190(4) Uani 0.897(2) 1 d . P A 1
C8 C 0.12770(17) 0.5546(3) 0.51034(12) 0.0234(5) Uani 0.897(2) 1 d . P A 1
H8 H 0.126779 0.452920 0.522852 0.028 Uiso 0.897(2) 1 calc R P A 1
C9 C 0.09003(19) 0.6617(3) 0.54531(14) 0.0330(4) Uani 1 1 d . . A 1
H9 H 0.064300 0.631696 0.580781 0.040 Uiso 0.897(2) 1 calc R P A 1
C10 C 0.0910(2) 0.8133(3) 0.52713(17) 0.0266(6) Uani 0.897(2) 1 d . P A 1
H10 H 0.066142 0.885380 0.550589 0.032 Uiso 0.897(2) 1 calc R P A 1
C11 C 0.1288(2) 0.8576(3) 0.47416(18) 0.0301(6) Uani 0.897(2) 1 d . P A 1
H11 H 0.128891 0.959372 0.461685 0.036 Uiso 0.897(2) 1 calc R P A 1
C12 C 0.1668(2) 0.7497(3) 0.43933(15) 0.0252(4) Uani 0.897(2) 1 d . P A 1
H12 H 0.192525 0.780585 0.403960 0.030 Uiso 0.897(2) 1 calc R P A 1
C23 C 0.30161(13) 0.7260(2) 0.30916(10) 0.0189(4) Uani 0.897(2) 1 d . P A 1
C24 C 0.24027(13) 0.7938(2) 0.24985(11) 0.0267(4) Uani 0.897(2) 1 d . P A 1
H24 H 0.195050 0.735302 0.219796 0.032 Uiso 0.897(2) 1 calc R P A 1
C25 C 0.24572(15) 0.9472(2) 0.23501(12) 0.0337(5) Uani 0.897(2) 1 d . P A 1
H25 H 0.204901 0.989662 0.194770 0.040 Uiso 0.897(2) 1 calc R P A 1
C26 C 0.31104(18) 1.0364(2) 0.27944(13) 0.0319(5) Uani 0.897(2) 1 d . P A 1
H26 H 0.314024 1.139197 0.269607 0.038 Uiso 0.897(2) 1 calc R P A 1
C27 C 0.3724(2) 0.9725(3) 0.33889(12) 0.0280(5) Uani 0.897(2) 1 d . P A 1
H27 H 0.416353 1.032598 0.369311 0.034 Uiso 0.897(2) 1 calc R P A 1
C28 C 0.36818(16) 0.8188(3) 0.35310(10) 0.0224(4) Uani 0.897(2) 1 d . P A 1
H28 H 0.410442 0.776569 0.392586 0.027 Uiso 0.897(2) 1 calc R P A 1
C29 C 0.40868(14) 0.4309(3) 0.35004(12) 0.0174(5) Uani 0.897(2) 1 d . P A 1
C30 C 0.44589(14) 0.4058(3) 0.29345(13) 0.0257(5) Uani 0.897(2) 1 d . P A 1
H30 H 0.414289 0.436337 0.247032 0.031 Uiso 0.897(2) 1 calc R P A 1
C31 C 0.52857(12) 0.3367(4) 0.30450(15) 0.0274(5) Uani 0.897(2) 1 d . P A 1
H31 H 0.551347 0.320670 0.265761 0.033 Uiso 0.897(2) 1 calc R P A 1
C32 C 0.57691(16) 0.2917(4) 0.37322(16) 0.0241(5) Uani 0.897(2) 1 d . P A 1
H32 H 0.632035 0.244413 0.380910 0.029 Uiso 0.897(2) 1 calc R P A 1
C33 C 0.5427(2) 0.3174(5) 0.43031(15) 0.0258(5) Uani 0.897(2) 1 d . P A 1
H33 H 0.575558 0.289131 0.476748 0.031 Uiso 0.897(2) 1 calc R P A 1
C34 C 0.4594(2) 0.3854(4) 0.41902(14) 0.0210(5) Uani 0.897(2) 1 d . P A 1
H34 H 0.437113 0.400751 0.458068 0.025 Uiso 0.897(2) 1 calc R P A 1

loop_
_atom_site_aniso_label
_atom_site_aniso_U_11
_atom_site_aniso_U_22
_atom_site_aniso_U_33
_atom_site_aniso_U_23
_atom_site_aniso_U_13
_atom_site_aniso_U_12
C13 0.0190(7) 0.0142(6) 0.0211(7) 0.0019(5) 0.0045(5) 0.0038(5)
C14 0.0226(7) 0.0211(7) 0.0235(7) 0.0019(6) 0.0073(6) 0.0012(6)
C15 0.0224(7) 0.0229(8) 0.0336(8) 0.0016(6) 0.0084(6) -0.0048(6)
C16 0.0227(7) 0.0212(7) 0.0305(8) -0.0027(6) 0.0010(6) -0.0032(6)
C17 0.0200(7) 0.0159(7) 0.0236(7) 0.0002(6) 0.0025(6) 0.0041(5)
C18 0.0183(7) 0.0130(6) 0.0213(7) 0.0018(5) 0.0040(5) 0.0043(5)
C19 0.0255(7) 0.0192(7) 0.0218(7) -0.0038(6) -0.0002(6) 0.0031(6)
C20 0.0298(8) 0.0211(7) 0.0174(7) 0.0003(6) 0.0044(6) 0.0064(6)
C21 0.0231(7) 0.0170(7) 0.0218(7) 0.0031(6) 0.0069(6) 0.0034(6)
C22 0.0192(7) 0.0133(6) 0.0199(7) 0.0009(5) 0.0037(5) 0.0036(5)
Si1 0.0188(2) 0.0134(2) 0.0156(4) 0.0003(3) 0.0040(3) -0.00079(15)
Si1A 0.0188(2) 0.0134(2) 0.0156(4) 0.0003(3) 0.0040(3) -0.00079(15)
Si2A 0.0185(3) 0.0126(3) 0.0164(3) 0.0011(2) 0.00419(18) -0.0005(2)
C1A 0.0206(15) 0.0190(9) 0.0248(9) -0.0014(7) 0.0050(9) -0.0015(7)
C2A 0.0197(14) 0.0307(11) 0.0214(8) -0.0004(7) 0.0023(8) -0.0013(10)
C3A 0.0245(9) 0.0282(15) 0.0260(8) 0.0083(9) 0.0045(7) 0.0063(8)
C4A 0.0337(13) 0.0192(11) 0.0287(8) 0.0034(9) 0.0086(8) 0.0061(11)
C5A 0.0267(13) 0.0183(13) 0.0199(8) 0.0011(8) 0.0058(8) 0.0001(9)
C6A 0.0185(7) 0.0166(11) 0.0223(8) 0.0028(8) 0.0048(6) -0.0012(8)
C7A 0.0201(9) 0.0168(7) 0.0187(11) -0.0016(7) 0.0032(6) -0.0007(6)
C8A 0.0280(11) 0.0181(7) 0.0250(13) 0.0012(7) 0.0093(8) 0.0003(7)
C9A 0.0359(11) 0.0354(9) 0.0291(12) -0.0006(8) 0.0117(7) 0.0019(8)
C10A 0.0267(12) 0.0222(8) 0.0316(14) -0.0094(9) 0.0095(8) 0.0001(8)
C11A 0.0349(12) 0.0163(7) 0.0416(15) -0.0024(7) 0.0148(8) -0.0019(7)
C12A 0.0279(11) 0.0193(8) 0.0315(12) 0.0000(8) 0.0136(8) -0.0018(7)
C23A 0.0216(8) 0.0154(7) 0.0218(10) 0.0004(6) 0.0097(7) 0.0002(6)
C24A 0.0244(9) 0.0189(8) 0.0324(11) 0.0029(8) 0.0014(8) 0.0000(7)
C25A 0.0329(10) 0.0202(8) 0.0432(13) 0.0100(8) 0.0034(9) 0.0067(7)
C26A 0.0365(9) 0.0134(8) 0.0497(15) 0.0031(8) 0.0187(11) 0.0027(7)
C27A 0.0294(8) 0.0206(9) 0.0368(12) -0.0083(8) 0.0143(9) -0.0064(7)
C28A 0.0245(8) 0.0217(9) 0.0221(10) -0.0017(7) 0.0086(8) -0.0018(7)
C29A 0.0201(7) 0.0137(7) 0.0176(15) -0.0005(7) 0.0042(7) -0.0022(6)
C30A 0.0244(11) 0.0327(9) 0.0198(9) -0.0003(7) 0.0062(8) 0.0031(10)
C31A 0.0238(11) 0.0321(10) 0.0271(10) -0.0062(8) 0.0088(10) 0.0004(11)
C32A 0.0200(8) 0.0177(12) 0.0333(15) -0.0029(10) 0.0058(7) 0.0000(8)
C33A 0.0223(12) 0.0252(13) 0.0280(8) 0.0071(7) 0.0041(7) 0.0035(8)
C34A 0.0195(12) 0.0215(11) 0.0206(11) 0.0038(8) 0.0035(10) 0.0008(7)
Si2 0.0185(3) 0.0126(3) 0.0164(3) 0.0011(2) 0.00419(18) -0.0005(2)
C1 0.0206(15) 0.0190(9) 0.0248(9) -0.0014(7) 0.0050(9) -0.0015(7)
C2 0.0197(14) 0.0307(11) 0.0214(8) -0.0004(7) 0.0023(8) -0.0013(10)
C3 0.0245(9) 0.0282(15) 0.0260(8) 0.0083(9) 0.0045(7) 0.0063(8)
C4 0.0337(13) 0.0192(11) 0.0287(8) 0.0034(9) 0.0086(8) 0.0061(11)
C5 0.0267(13) 0.0183(13) 0.0199(8) 0.0011(8) 0.0058(8) 0.0001(9)
C6 0.0185(7) 0.0166(11) 0.0223(8) 0.0028(8) 0.0048(6) -0.0012(8)
C7 0.0201(9) 0.0168(7) 0.0187(11) -0.0016(7) 0.0032(6) -0.0007(6)
C8 0.0280(11) 0.0181(7) 0.0250(13) 0.0012(7) 0.0093(8) 0.0003(7)
C9 0.0359(11) 0.0354(9) 0.0291(12) -0.0006(8) 0.0117(7) 0.0019(8)
C10 0.0267(12) 0.0222(8) 0.0316(14) -0.0094(9) 0.0095(8) 0.0001(8)
C11 0.0349(12) 0.0163(7) 0.0416(15) -0.0024(7) 0.0148(8) -0.0019(7)
C12 0.0279(11) 0.0193(8) 0.0315(12) 0.0000(8) 0.0136(8) -0.0018(7)
C23 0.0216(8) 0.0154(7) 0.0218(10) 0.0004(6) 0.0097(7) 0.0002(6)
C24 0.0244(9) 0.0189(8) 0.0324(11) 0.0029(8) 0.0014(8) 0.0000(7)
C25 0.0329(10) 0.0202(8) 0.0432(13) 0.0100(8) 0.0034(9) 0.0067(7)
C26 0.0365(9) 0.0134(8) 0.0497(15) 0.0031(8) 0.0187(11) 0.0027(7)
C27 0.0294(8) 0.0206(9) 0.0368(12) -0.0083(8) 0.0143(9) -0.0064(7)
C28 0.0245(8) 0.0217(9) 0.0221(10) -0.0017(7) 0.0086(8) -0.0018(7)
C29 0.0201(7) 0.0137(7) 0.0176(15) -0.0005(7) 0.0042(7) -0.0022(6)
C30 0.0244(11) 0.0327(9) 0.0198(9) -0.0003(7) 0.0062(8) 0.0031(10)
C31 0.0238(11) 0.0321(10) 0.0271(10) -0.0062(8) 0.0088(10) 0.0004(11)
C32 0.0200(8) 0.0177(12) 0.0333(15) -0.0029(10) 0.0058(7) 0.0000(8)
C33 0.0223(12) 0.0252(13) 0.0280(8) 0.0071(7) 0.0041(7) 0.0035(8)
C34 0.0195(12) 0.0215(11) 0.0206(11) 0.0038(8) 0.0035(10) 0.0008(7)

loop_
_atom_type_symbol
_atom_type_description
_atom_type_scat_dispersion_real
_atom_type_scat_dispersion_imag
_atom_type_scat_source
C C 0.0181 0.0091 'International Tables Vol C Tables 4.2.6.8 and 6.1.1.4'
H H 0.0000 0.0000 'International Tables Vol C Tables 4.2.6.8 and 6.1.1.4'
O O 0.0492 0.0322 'International Tables Vol C Tables 4.2.6.8 and 6.1.1.4'
Si Si 0.2541 0.3302 'International Tables Vol C Tables 4.2.6.8 and 6.1.1.4'

loop_
_geom_angle_atom_site_label_1
_geom_angle_atom_site_label_2
_geom_angle_atom_site_label_3
_geom_angle
C14 C13 C18 118.92(13)
C14 C13 Si1 123.72(11)
C14 C13 Si1A 115.8(3)
C18 C13 Si1 117.30(10)
C18 C13 Si1A 125.3(3)
C13 C14 H14 119.0
C13 C14 C15 121.97(14)
C15 C14 H14 119.0
C14 C15 H15 120.1
C16 C15 C14 119.86(14)
C16 C15 H15 120.1
C15 C16 H16 119.6
C15 C16 C17 120.88(14)
C17 C16 H16 119.6
C16 C17 C18 119.20(13)
C19 C17 C16 121.66(13)
C19 C17 C18 119.13(13)
C13 C18 C22 121.34(12)
C17 C18 C13 119.13(13)
C17 C18 C22 119.53(12)
C17 C19 H19 119.6
C20 C19 C17 120.87(14)
C20 C19 H19 119.6
C19 C20 H20 119.8
C19 C20 C21 120.42(13)
C21 C20 H20 119.8
C20 C21 H21 119.3
C22 C21 C20 121.43(13)
C22 C21 H21 119.3
C18 C22 Si2A 126.3(2)
C18 C22 Si2 116.50(10)
C21 C22 C18 118.61(13)
C21 C22 Si2A 115.1(2)
C21 C22 Si2 124.80(11)
C13 Si1 Si2 92.15(5)
C13 Si1 C6 107.78(16)
C13 Si1 C7 113.72(10)
C6 Si1 Si2 116.35(19)
C6 Si1 C7 107.51(19)
C7 Si1 Si2 118.31(8)
O1 Si1A C13 106.4(5)
O1 Si1A C6A 107.2(17)
O1 Si1A C7A 105.7(10)
C6A Si1A C13 103.1(14)
C7A Si1A C13 115.5(9)
C7A Si1A C6A 118.2(19)
O1 Si2A C22 107.5(5)
O1 Si2A C23A 107.5(8)
O1 Si2A C29A 107.2(10)
C23A Si2A C22 112.6(7)
C23A Si2A C29A 113.3(11)
C29A Si2A C22 108.4(11)
Si2A O1 Si1A 132.3(7)
C2A C1A H1A 120.0
C2A C1A C6A 120.0
C6A C1A H1A 120.0
C1A C2A H2A 120.0
C1A C2A C3A 120.0
C3A C2A H2A 120.0
C2A C3A H3A 120.0
C4A C3A C2A 120.0
C4A C3A H3A 120.0
C3A C4A H4A 120.0
C5A C4A C3A 120.0
C5A C4A H4A 120.0
C4A C5A H5A 120.0
C4A C5A C6A 120.0
C6A C5A H5A 120.0
C1A C6A Si1A 113(2)
C5A C6A Si1A 127(2)
C5A C6A C1A 120.0
C8A C7A Si1A 120.6(15)
C8A C7A C12A 120.0
C12A C7A Si1A 119.3(15)
C7A C8A H8A 120.0
C7A C8A C9A 120.0
C9A C8A H8A 120.0
C8A C9A H9A 120.0
C10A C9A C8A 120.0
C10A C9A H9A 120.0
C9A C10A H10A 120.0
C9A C10A C11A 120.0
C11A C10A H10A 120.0
C10A C11A H11A 120.0
C12A C11A C10A 120.0
C12A C11A H11A 120.0
C7A C12A H12A 120.0
C11A C12A C7A 120.0
C11A C12A H12A 120.0
C24A C23A Si2A 124.5(10)
C24A C23A C28A 120.0
C28A C23A Si2A 115.3(10)
C23A C24A H24A 120.0
C23A C24A C25A 120.0
C25A C24A H24A 120.0
C24A C25A H25A 120.0
C26A C25A C24A 120.0
C26A C25A H25A 120.0
C25A C26A H26A 120.0
C27A C26A C25A 120.0
C27A C26A H26A 120.0
C26A C27A H27A 120.0
C26A C27A C28A 120.0
C28A C27A H27A 120.0
C23A C28A H28A 120.0
C27A C28A C23A 120.0
C27A C28A H28A 120.0
C30A C29A Si2A 129.9(16)
C30A C29A C34A 120.0
C34A C29A Si2A 109.8(16)
C29A C30A H30A 120.0
C29A C30A C31A 120.0
C31A C30A H30A 120.0
C30A C31A H31A 120.0
C30A C31A C32A 120.0
C32A C31A H31A 120.0
C31A C32A H32A 120.0
C33A C32A C31A 120.0
C33A C32A H32A 120.0
C32A C33A H33A 120.0
C34A C33A C32A 120.0
C34A C33A H33A 120.0
C29A C34A H34A 120.0
C33A C34A C29A 120.0
C33A C34A H34A 120.0
C22 Si2 Si1 92.44(5)
C22 Si2 C29 111.60(11)
C23 Si2 C22 109.96(8)
C23 Si2 Si1 119.89(6)
C23 Si2 C29 109.39(10)
C29 Si2 Si1 112.44(6)
C2 C1 H1 119.3
C2 C1 C6 121.37(15)
C6 C1 H1 119.3
C1 C2 H2 120.0
C3 C2 C1 119.96(16)
C3 C2 H2 120.0
C2 C3 H3 120.0
C2 C3 C4 120.01(16)
C4 C3 H3 120.0
C3 C4 H4 120.0
C3 C4 C5 119.96(17)
C5 C4 H4 120.0
C4 C5 H5 119.4
C4 C5 C6 121.14(16)
C6 C5 H5 119.4
C1 C6 Si1 122.8(3)
C5 C6 Si1 119.4(3)
C5 C6 C1 117.53(15)
C8 C7 Si1 119.05(16)
C8 C7 C12 117.61(15)
C12 C7 Si1 123.32(14)
C7 C8 H8 119.2
C9 C8 C7 121.61(16)
C9 C8 H8 119.2
C8 C9 H9 120.1
C10 C9 C8 119.70(16)
C10 C9 H9 120.1
C9 C10 H10 120.0
C11 C10 C9 120.06(17)
C11 C10 H10 120.0
C10 C11 H11 120.0
C10 C11 C12 120.08(16)
C12 C11 H11 120.0
C7 C12 H12 119.5
C11 C12 C7 120.92(16)
C11 C12 H12 119.5
C24 C23 Si2 121.66(14)
C24 C23 C28 117.40(15)
C28 C23 Si2 120.94(14)
C23 C24 H24 119.4
C25 C24 C23 121.11(17)
C25 C24 H24 119.4
C24 C25 H25 119.8
C26 C25 C24 120.46(17)
C26 C25 H25 119.8
C25 C26 H26 120.2
C25 C26 C27 119.66(16)
C27 C26 H26 120.2
C26 C27 H27 120.0
C26 C27 C28 120.04(17)
C28 C27 H27 120.0
C23 C28 H28 119.3
C27 C28 C23 121.30(16)
C27 C28 H28 119.3
C30 C29 Si2 119.72(15)
C34 C29 Si2 123.41(15)
C34 C29 C30 116.86(15)
C29 C30 H30 119.0
C31 C30 C29 122.02(16)
C31 C30 H30 119.0
C30 C31 H31 120.1
C32 C31 C30 119.85(16)
C32 C31 H31 120.1
C31 C32 H32 120.3
C33 C32 C31 119.46(16)
C33 C32 H32 120.3
C32 C33 H33 119.7
C32 C33 C34 120.61(16)
C34 C33 H33 119.7
C29 C34 H34 119.4
C33 C34 C29 121.19(15)
C33 C34 H34 119.4

loop_
_geom_bond_atom_site_label_1
_geom_bond_atom_site_label_2
_geom_bond_distance
C13 C14 1.379(2)
C13 C18 1.434(2)
C13 Si1 1.8717(17)
C13 Si1A 2.035(10)
C14 H14 0.9300
C14 C15 1.406(2)
C15 H15 0.9300
C15 C16 1.368(2)
C16 H16 0.9300
C16 C17 1.418(2)
C17 C18 1.427(2)
C17 C19 1.416(2)
C18 C22 1.440(2)
C19 H19 0.9300
C19 C20 1.364(2)
C20 H20 0.9300
C20 C21 1.414(2)
C21 H21 0.9300
C21 C22 1.385(2)
C22 Si2A 1.977(9)
C22 Si2 1.8793(16)
Si1 Si2 2.3512(13)
Si1 C6 1.872(2)
Si1 C7 1.8796(18)
Si1A O1 1.619(11)
Si1A C6A 1.880(5)
Si1A C7A 1.876(5)
Si2A O1 1.617(11)
Si2A C23A 1.877(5)
Si2A C29A 1.879(5)
C1A H1A 0.9300
C1A C2A 1.3900
C1A C6A 1.3900
C2A H2A 0.9300
C2A C3A 1.3900
C3A H3A 0.9300
C3A C4A 1.3900
C4A H4A 0.9300
C4A C5A 1.3900
C5A H5A 0.9300
C5A C6A 1.3900
C7A C8A 1.3900
C7A C12A 1.3900
C8A H8A 0.9300
C8A C9A 1.3900
C9A H9A 0.9300
C9A C10A 1.3900
C10A H10A 0.9300
C10A C11A 1.3900
C11A H11A 0.9300
C11A C12A 1.3900
C12A H12A 0.9300
C23A C24A 1.3900
C23A C28A 1.3900
C24A H24A 0.9300
C24A C25A 1.3900
C25A H25A 0.9300
C25A C26A 1.3900
C26A H26A 0.9300
C26A C27A 1.3900
C27A H27A 0.9300
C27A C28A 1.3900
C28A H28A 0.9300
C29A C30A 1.3900
C29A C34A 1.3900
C30A H30A 0.9300
C30A C31A 1.3900
C31A H31A 0.9300
C31A C32A 1.3900
C32A H32A 0.9300
C32A C33A 1.3900
C33A H33A 0.9300
C33A C34A 1.3900
C34A H34A 0.9300
Si2 C23 1.8766(18)
Si2 C29 1.8871(17)
C1 H1 0.9300
C1 C2 1.385(2)
C1 C6 1.402(2)
C2 H2 0.9300
C2 C3 1.381(3)
C3 H3 0.9300
C3 C4 1.387(3)
C4 H4 0.9300
C4 C5 1.389(2)
C5 H5 0.9300
C5 C6 1.400(2)
C7 C8 1.396(2)
C7 C12 1.399(2)
C8 H8 0.9300
C8 C9 1.390(2)
C9 H9 0.9300
C9 C10 1.383(3)
C10 H10 0.9300
C10 C11 1.381(3)
C11 H11 0.9300
C11 C12 1.396(2)
C12 H12 0.9300
C23 C24 1.398(2)
C23 C28 1.400(2)
C24 H24 0.9300
C24 C25 1.391(3)
C25 H25 0.9300
C25 C26 1.375(3)
C26 H26 0.9300
C26 C27 1.385(3)
C27 H27 0.9300
C27 C28 1.389(2)
C28 H28 0.9300
C29 C30 1.400(2)
C29 C34 1.398(2)
C30 H30 0.9300
C30 C31 1.389(3)
C31 H31 0.9300
C31 C32 1.383(3)
C32 H32 0.9300
C32 C33 1.380(3)
C33 H33 0.9300
C33 C34 1.393(2)
C34 H34 0.9300

loop_
_geom_torsion_atom_site_label_1
_geom_torsion_atom_site_label_2
_geom_torsion_atom_site_label_3
_geom_torsion_atom_site_label_4
_geom_torsion
C13 C14 C15 C16 -0.6(2)
C13 C18 C22 C21 -179.49(12)
C13 C18 C22 Si2A 2.1(3)
C13 C18 C22 Si2 3.80(17)
C13 Si1 C6 C1 -155.2(3)
C13 Si1 C6 C5 31.5(4)
C13 Si1 C7 C8 78.23(19)
C13 Si1 C7 C12 -103.29(19)
C13 Si1A O1 Si2A -9.0(11)
C13 Si1A C6A C1A -173.2(17)
C13 Si1A C6A C5A 10(3)
C13 Si1A C7A C8A 86.2(17)
C13 Si1A C7A C12A -98.6(15)
C14 C13 C18 C17 2.36(19)
C14 C13 C18 C22 -176.77(12)
C14 C13 Si1 Si2 173.80(12)
C14 C13 Si1 C6 55.2(2)
C14 C13 Si1 C7 -63.87(15)
C14 C15 C16 C17 1.2(2)
C15 C16 C17 C18 0.1(2)
C15 C16 C17 C19 178.73(14)
C16 C17 C18 C13 -1.83(19)
C16 C17 C18 C22 177.31(13)
C16 C17 C19 C20 -177.95(14)
C17 C18 C22 C21 1.39(19)
C17 C18 C22 Si2A -177.1(3)
C17 C18 C22 Si2 -175.33(10)
C17 C19 C20 C21 0.0(2)
C18 C13 C14 C15 -1.2(2)
C18 C13 Si1 Si2 -3.37(11)
C18 C13 Si1 C6 -122.0(2)
C18 C13 Si1 C7 118.97(12)
C18 C17 C19 C20 0.7(2)
C18 C22 Si2 Si1 -4.95(11)
C18 C22 Si2 C23 -128.05(11)
C18 C22 Si2 C29 110.38(11)
C19 C17 C18 C13 179.46(12)
C19 C17 C18 C22 -1.39(19)
C19 C20 C21 C22 0.0(2)
C20 C21 C22 C18 -0.7(2)
C20 C21 C22 Si2A 177.9(3)
C20 C21 C22 Si2 175.70(11)
C21 C22 Si2 Si1 178.56(12)
C21 C22 Si2 C23 55.47(14)
C21 C22 Si2 C29 -66.11(14)
C22 Si2A O1 Si1A 12.4(11)
C22 Si2A C23A C24A 0.5(15)
C22 Si2A C23A C28A 175.5(9)
C22 Si2A C29A C30A 68(2)
C22 Si2A C29A C34A -118.0(15)
C22 Si2 C23 C24 10.44(16)
C22 Si2 C23 C28 -170.71(15)
C22 Si2 C29 C30 49.6(2)
C22 Si2 C29 C34 -129.4(2)
Si1 C13 C14 C15 -178.28(12)
Si1 C13 C18 C17 179.67(10)
Si1 C13 C18 C22 0.54(17)
Si1 Si2 C23 C24 -94.68(15)
Si1 Si2 C23 C28 84.17(16)
Si1 Si2 C29 C30 151.94(16)
Si1 Si2 C29 C34 -27.1(2)
Si1 C7 C8 C9 178.4(2)
Si1 C7 C12 C11 -178.6(2)
Si1A C13 C14 C15 179.6(3)
Si1A C13 C18 C17 -178.4(3)
Si1A C13 C18 C22 2.4(4)
Si1A C7A C8A C9A 175(2)
Si1A C7A C12A C11A -175.3(19)
Si2A C23A C24A C25A 174.7(14)
Si2A C23A C28A C27A -175.2(13)
Si2A C29A C30A C31A 173(3)
Si2A C29A C34A C33A -175(2)
O1 Si1A C6A C1A 75(2)
O1 Si1A C6A C5A -102(3)
O1 Si1A C7A C8A -156.6(15)
O1 Si1A C7A C12A 18.7(16)
O1 Si2A C23A C24A -117.6(12)
O1 Si2A C23A C28A 57.3(12)
O1 Si2A C29A C30A -176.3(18)
O1 Si2A C29A C34A -2.3(17)
C1A C2A C3A C4A 0.0
C2A C1A C6A Si1A -177(4)
C2A C1A C6A C5A 0.0
C2A C3A C4A C5A 0.0
C3A C4A C5A C6A 0.0
C4A C5A C6A Si1A 177(4)
C4A C5A C6A C1A 0.0
C6A Si1A O1 Si2A 100.8(18)
C6A Si1A C7A C8A -37(2)
C6A Si1A C7A C12A 139(2)
C6A C1A C2A C3A 0.0
C7A Si1A O1 Si2A -132.3(12)
C7A Si1A C6A C1A -44(3)
C7A Si1A C6A C5A 139(3)
C7A C8A C9A C10A 0.0
C8A C7A C12A C11A 0.0
C8A C9A C10A C11A 0.0
C9A C10A C11A C12A 0.0
C10A C11A C12A C7A 0.0
C12A C7A C8A C9A 0.0
C23A Si2A O1 Si1A 133.8(10)
C23A Si2A C29A C30A -58(2)
C23A Si2A C29A C34A 116.1(15)
C23A C24A C25A C26A 0.0
C24A C23A C28A C27A 0.0
C24A C25A C26A C27A 0.0
C25A C26A C27A C28A 0.0
C26A C27A C28A C23A 0.0
C28A C23A C24A C25A 0.0
C29A Si2A O1 Si1A -104.0(14)
C29A Si2A C23A C24A 124.1(16)
C29A Si2A C23A C28A -61.0(16)
C29A C30A C31A C32A 0.0
C30A C29A C34A C33A 0.0
C30A C31A C32A C33A 0.0
C31A C32A C33A C34A 0.0
C32A C33A C34A C29A 0.0
C34A C29A C30A C31A 0.0
Si2 Si1 C6 C1 103.1(3)
Si2 Si1 C6 C5 -70.2(3)
Si2 Si1 C7 C8 -175.32(15)
Si2 Si1 C7 C12 3.2(2)
Si2 C23 C24 C25 179.26(15)
Si2 C23 C28 C27 -178.02(15)
Si2 C29 C30 C31 -178.0(2)
Si2 C29 C34 C33 178.6(2)
C1 C2 C3 C4 -0.3(3)
C2 C1 C6 Si1 -171.7(4)
C2 C1 C6 C5 1.8(3)
C2 C3 C4 C5 1.0(3)
C3 C4 C5 C6 -0.3(3)
C4 C5 C6 Si1 172.6(4)
C4 C5 C6 C1 -1.0(3)
C6 Si1 C7 C8 -41.0(3)
C6 Si1 C7 C12 137.5(2)
C6 C1 C2 C3 -1.1(3)
C7 Si1 C6 C1 -32.3(3)
C7 Si1 C6 C5 154.4(3)
C7 C8 C9 C10 0.0(3)
C8 C7 C12 C11 -0.1(3)
C8 C9 C10 C11 0.4(3)
C9 C10 C11 C12 -0.6(3)
C10 C11 C12 C7 0.4(3)
C12 C7 C8 C9 -0.2(2)
C23 Si2 C29 C30 -72.3(2)
C23 Si2 C29 C34 108.7(2)
C23 C24 C25 C26 -1.2(3)
C24 C23 C28 C27 0.9(2)
C24 C25 C26 C27 0.7(3)
C25 C26 C27 C28 0.5(3)
C26 C27 C28 C23 -1.3(3)
C28 C23 C24 C25 0.4(3)
C29 Si2 C23 C24 133.33(15)
C29 Si2 C23 C28 -47.82(18)
C29 C30 C31 C32 -0.6(3)
C30 C29 C34 C33 -0.4(2)
C30 C31 C32 C33 -0.6(3)
C31 C32 C33 C34 1.3(3)
C32 C33 C34 C29 -0.8(3)
C34 C29 C30 C31 1.1(3)
